data_8101768
loop_
_publ_author_name
'Zonouzi, A.'
'Rahmani, H.'
'Samareh Afsari, H.'
'Nezamabadi, M.'

_publ_section_title
;
Crystal structure of dimethyl 2-(tert-butylamino)-5,7,7-trimethyl-
5,6,7,8-tetrahydro-4H-chromene-3,4-dicarboxylate, C~20~H~30~NO~5~
;
_journal_issue 2
_journal_name_full 'Zeitschrift f\"ur Kristallographie - New Crystal Structures'
_journal_page_first 267
_journal_page_last 268
_journal_volume 220
_journal_year 2005
_chemical_formula_moiety 'C20 H30 N O5'
_chemical_formula_structural 'C20 H30 N O5'
_chemical_formula_sum 'C20 H30 N O5'
_chemical_formula_weight 364.45
_chemical_name_systematic
; 
dimethyl 2-(tert-butylamino)-5,7,7-trimethyl-5,6,7,8-
tetrahydro-4H-chromene-3,4-dicarboxylate
;
_space_group_IT_number 14
_symmetry_cell_setting monoclinic
_symmetry_space_group_name_Hall '-P 2ybc'
_symmetry_space_group_name_H-M 'P 1 21/c 1'
_atom_sites_solution_hydrogens geom
_atom_sites_solution_primary direct
_atom_sites_solution_secondary difmap
_audit_creation_method SHELXL-97
_cell_angle_alpha 90.00
_cell_angle_beta 90.232(9)
_cell_angle_gamma 90.00
_cell_formula_units_Z 4
_cell_length_a 13.454(5)
_cell_length_b 8.999(4)
_cell_length_c 15.719(6)
_cell_measurement_reflns_used 993
_cell_measurement_temperature 120(2)
_cell_measurement_theta_max 25.06
_cell_measurement_theta_min 2.10
_cell_volume 1903.1(13)
_computing_cell_refinement 'SAINTPlus (Bruker, 1998a)'
_computing_data_collection 'SMART (Bruker, 1998b)'
_computing_data_reduction 'SAINTPlus (Bruker, 1998a)'
_computing_molecular_graphics 'SHELXTL ver. 5.1 (Sheldrick, 1998b)'
_computing_publication_material 'SHELXTL ver. 5.1 (Sheldrick, 1998b)'
_computing_structure_refinement 'SHELXTL ver. 5.1 (Sheldrick, 1998b)'
_computing_structure_solution 'SHELXTL ver. 5.1 (Sheldrick, 1998b)'
_diffrn_ambient_temperature 120(2)
_diffrn_measured_fraction_theta_full 0.987
_diffrn_measured_fraction_theta_max 0.987
_diffrn_measurement_device_type 'Bruker SMART 1000 CCD'
_diffrn_measurement_method phi/omega
_diffrn_radiation_monochromator graphite
_diffrn_radiation_source 'fine-focus sealed tube'
_diffrn_radiation_type MoK\a
_diffrn_radiation_wavelength 0.71073
_diffrn_reflns_av_R_equivalents 0.0606
_diffrn_reflns_av_sigmaI/netI 0.0632
_diffrn_reflns_limit_h_max 16
_diffrn_reflns_limit_h_min -16
_diffrn_reflns_limit_k_max 11
_diffrn_reflns_limit_k_min -10
_diffrn_reflns_limit_l_max 19
_diffrn_reflns_limit_l_min -19
_diffrn_reflns_number 10717
_diffrn_reflns_theta_full 26.01
_diffrn_reflns_theta_max 26.01
_diffrn_reflns_theta_min 1.51
_exptl_absorpt_coefficient_mu 0.091
_exptl_absorpt_correction_T_max 0.994
_exptl_absorpt_correction_T_min 0.988
_exptl_absorpt_correction_type multi-scan
_exptl_absorpt_process_details 'SADABS (Sheldrick, 1998a)'
_exptl_crystal_colour colorless
_exptl_crystal_density_diffrn 1.272
_exptl_crystal_density_method 'not measured'
_exptl_crystal_description prism
_exptl_crystal_F_000 788
_exptl_crystal_size_max 0.13
_exptl_crystal_size_mid 0.11
_exptl_crystal_size_min 0.07
_refine_diff_density_max 0.691
_refine_diff_density_min -0.632
_refine_diff_density_rms 0.073
_refine_ls_extinction_method none
_refine_ls_goodness_of_fit_ref 0.990
_refine_ls_hydrogen_treatment constr
_refine_ls_matrix_type full
_refine_ls_number_parameters 242
_refine_ls_number_reflns 3694
_refine_ls_number_restraints 0
_refine_ls_restrained_S_all 0.990
_refine_ls_R_factor_all 0.1046
_refine_ls_R_factor_gt 0.0730
_refine_ls_shift/su_max 0.001
_refine_ls_shift/su_mean 0.000
_refine_ls_structure_factor_coef Fsqd
_refine_ls_weighting_details 'calc w=1/[\s^2^(Fo^2^)+(0.0234P)^2^+4.681P] where P=(Fo^2^+2Fc^2^)/3'
_refine_ls_weighting_scheme calc
_refine_ls_wR_factor_gt 0.1511
_refine_ls_wR_factor_ref 0.1609
_reflns_number_gt 2201
_reflns_number_total 3694
_reflns_threshold_expression >2sigma(I)'
_cod_data_source_file 1267-1517.cff
_cod_data_source_block zon1
_cod_depositor_comments
;
The following automatic conversions were performed:
'_symmetry_cell_setting' value 'Monoclinic' changed to 'monoclinic'
according to '/home/saulius/struct/CIF-dictionaries/cif_core.dic'
dictionary named 'cif_core.dic' version 2.4.1 from 2010-06-29.

Automatic conversion script
Id: cif_fix_enum 1555 2011-01-17 13:19:09Z saulius 
;
_cod_original_sg_symbol_H-M 'P 1 2(1)/c 1'
_cod_database_code 8101768

loop_
_symmetry_equiv_pos_as_xyz
'x, y, z'
'-x, y+1/2, -z+1/2'
'-x, -y, -z'
'x, -y-1/2, z-1/2'

loop_
_atom_site_label
_atom_site_type_symbol
_atom_site_fract_x
_atom_site_fract_y
_atom_site_fract_z
_atom_site_U_iso_or_equiv
_atom_site_adp_type
_atom_site_occupancy
_atom_site_symmetry_multiplicity
_atom_site_Wyckoff_symbol
_atom_site_calc_flag
_atom_site_refinement_flags
_atom_site_disorder_assembly
_atom_site_disorder_group
O1 O 0.24942(17) 0.9353(3) 0.19049(13) 0.0341(6) Uani 1 4 e d . . .
O2 O 0.11594(18) 1.0500(3) 0.42508(14) 0.0387(6) Uani 1 4 e d . . .
O3 O 0.19036(18) 0.8447(3) 0.48029(14) 0.0385(6) Uani 1 4 e d . . .
O4 O 0.1899(2) 0.5877(3) 0.28120(15) 0.0444(7) Uani 1 4 e d . . .
O5 O 0.26420(18) 0.5394(3) 0.40661(14) 0.0386(6) Uani 1 4 e d . . .
N1 N 0.1402(2) 1.0876(3) 0.25486(17) 0.0348(7) Uani 1 4 e d . . .
H1A H 0.1070 1.1143 0.3005 0.042 Uiso 1 4 e calc R . .
C1 C 0.2044(2) 0.9745(4) 0.2660(2) 0.0315(8) Uani 1 4 e d . . .
C2 C 0.2270(3) 0.9038(4) 0.3407(2) 0.0315(8) Uani 1 4 e d . . .
C3 C 0.2984(2) 0.7742(4) 0.34213(19) 0.0303(7) Uani 1 4 e d . . .
H3A H 0.3395 0.7789 0.3952 0.036 Uiso 1 4 e calc R . .
C4 C 0.3664(2) 0.7844(4) 0.26533(19) 0.0303(7) Uani 1 4 e d . . .
C5 C 0.4634(3) 0.7100(4) 0.2672(2) 0.0368(8) Uani 1 4 e d . . .
C6 C 0.5289(3) 0.7369(4) 0.18993(19) 0.0340(8) Uani 1 4 e d . . .
H6A H 0.5812 0.6596 0.1881 0.041 Uiso 1 4 e calc R . .
H6B H 0.5621 0.8345 0.1960 0.041 Uiso 1 4 e calc R . .
C7 C 0.4706(3) 0.7343(4) 0.1061(2) 0.0328(8) Uani 1 4 e d . . .
C8 C 0.3884(3) 0.8524(4) 0.11031(19) 0.0310(8) Uani 1 4 e d . . .
H8A H 0.4180 0.9517 0.1007 0.037 Uiso 1 4 e calc R . .
H8B H 0.3396 0.8339 0.0642 0.037 Uiso 1 4 e calc R . .
C9 C 0.3356(2) 0.8520(4) 0.1943(2) 0.0307(7) Uani 1 4 e d . . .
C10 C 0.1174(3) 1.1737(4) 0.1766(2) 0.0363(8) Uani 1 4 e d . . .
C11 C 0.0715(3) 1.0740(5) 0.1084(2) 0.0448(9) Uani 1 4 e d . . .
H11A H 0.0118 1.0259 0.1311 0.067 Uiso 1 4 e calc R . .
H11B H 0.1197 0.9979 0.0916 0.067 Uiso 1 4 e calc R . .
H11C H 0.0535 1.1341 0.0587 0.067 Uiso 1 4 e calc R . .
C12 C 0.2114(3) 1.2518(4) 0.1439(2) 0.0411(9) Uani 1 4 e d . . .
H12A H 0.2615 1.1771 0.1292 0.062 Uiso 1 4 e calc R . .
H12B H 0.2379 1.3174 0.1882 0.062 Uiso 1 4 e calc R . .
H12C H 0.1948 1.3105 0.0933 0.062 Uiso 1 4 e calc R . .
C13 C 0.0413(3) 1.2900(4) 0.2041(2) 0.0430(9) Uani 1 4 e d . . .
H13A H -0.0177 1.2400 0.2267 0.064 Uiso 1 4 e calc R . .
H13B H 0.0223 1.3509 0.1549 0.064 Uiso 1 4 e calc R . .
H13C H 0.0704 1.3536 0.2482 0.064 Uiso 1 4 e calc R . .
C14 C 0.1725(2) 0.9426(4) 0.4167(2) 0.0312(8) Uani 1 4 e d . . .
C15 C 0.1328(3) 0.8644(4) 0.5577(2) 0.0420(9) Uani 1 4 e d . . .
H15A H 0.1336 0.7719 0.5907 0.063 Uiso 1 4 e calc R . .
H15B H 0.0641 0.8900 0.5429 0.063 Uiso 1 4 e calc R . .
H15C H 0.1620 0.9446 0.5918 0.063 Uiso 1 4 e calc R . .
C16 C 0.2444(3) 0.6245(4) 0.3386(2) 0.0319(8) Uani 1 4 e d . . .
C17 C 0.2151(3) 0.3952(4) 0.4056(2) 0.0412(9) Uani 1 4 e d . . .
H17A H 0.2340 0.3392 0.4567 0.062 Uiso 1 4 e calc R . .
H17B H 0.2353 0.3400 0.3549 0.062 Uiso 1 4 e calc R . .
H17C H 0.1429 0.4095 0.4047 0.062 Uiso 1 4 e calc R . .
C18 C 0.4894(2) 0.6346(3) 0.32668(15) 0.0180(6) Uani 1 4 e d . . .
H18A H 0.4336 0.6220 0.3659 0.027 Uiso 1 4 e calc R . .
H18B H 0.5446 0.6835 0.3563 0.027 Uiso 1 4 e calc R . .
H18C H 0.5110 0.5371 0.3061 0.027 Uiso 1 4 e calc R . .
C19 C 0.4250(3) 0.5792(4) 0.0929(2) 0.0377(8) Uani 1 4 e d . . .
H19A H 0.4780 0.5045 0.0924 0.057 Uiso 1 4 e calc R . .
H19B H 0.3892 0.5767 0.0385 0.057 Uiso 1 4 e calc R . .
H19C H 0.3788 0.5576 0.1393 0.057 Uiso 1 4 e calc R . .
C20 C 0.5407(3) 0.7724(4) 0.0328(2) 0.0394(9) Uani 1 4 e d . . .
H20A H 0.5713 0.8696 0.0432 0.059 Uiso 1 4 e calc R . .
H20B H 0.5030 0.7754 -0.0207 0.059 Uiso 1 4 e calc R . .
H20C H 0.5927 0.6965 0.0289 0.059 Uiso 1 4 e calc R . .

loop_
_atom_site_aniso_label
_atom_site_aniso_U_11
_atom_site_aniso_U_22
_atom_site_aniso_U_33
_atom_site_aniso_U_23
_atom_site_aniso_U_13
_atom_site_aniso_U_12
O1 0.0374(13) 0.0375(14) 0.0275(11) -0.0009(10) 0.0069(10) 0.0079(11)
O2 0.0445(14) 0.0335(14) 0.0383(13) -0.0004(11) 0.0144(11) 0.0067(12)
O3 0.0454(15) 0.0429(15) 0.0273(12) 0.0018(11) 0.0137(10) 0.0079(12)
O4 0.0555(17) 0.0411(16) 0.0366(13) 0.0038(11) -0.0026(12) -0.0049(13)
O5 0.0442(15) 0.0392(15) 0.0324(12) 0.0060(11) 0.0060(10) 0.0014(12)
N1 0.0371(17) 0.0353(17) 0.0320(14) 0.0007(12) 0.0079(12) 0.0070(14)
C1 0.0332(18) 0.0323(19) 0.0292(16) -0.0045(14) 0.0075(14) -0.0017(16)
C2 0.0342(19) 0.033(2) 0.0276(16) -0.0010(14) 0.0046(14) 0.0031(15)
C3 0.0333(18) 0.0340(19) 0.0236(15) -0.0024(14) 0.0052(13) 0.0026(15)
C4 0.0332(18) 0.0318(19) 0.0259(16) -0.0011(14) 0.0070(13) 0.0019(15)
C5 0.0329(19) 0.041(2) 0.0366(18) -0.0129(16) 0.0078(15) 0.0001(17)
C6 0.0317(19) 0.038(2) 0.0323(17) -0.0023(15) 0.0079(14) 0.0036(16)
C7 0.0340(18) 0.035(2) 0.0290(16) -0.0004(14) 0.0116(14) 0.0014(16)
C8 0.0360(19) 0.0340(19) 0.0231(15) 0.0004(14) 0.0034(13) -0.0010(16)
C9 0.0326(18) 0.0299(19) 0.0297(17) -0.0037(14) 0.0053(14) 0.0037(15)
C10 0.038(2) 0.034(2) 0.0364(18) 0.0034(15) 0.0013(15) 0.0030(16)
C11 0.047(2) 0.044(2) 0.043(2) 0.0010(18) -0.0032(17) 0.0007(19)
C12 0.045(2) 0.036(2) 0.043(2) 0.0030(16) 0.0088(17) 0.0014(18)
C13 0.041(2) 0.039(2) 0.049(2) 0.0050(17) 0.0057(17) 0.0066(18)
C14 0.0303(18) 0.034(2) 0.0297(16) -0.0026(14) 0.0028(14) -0.0005(16)
C15 0.052(2) 0.044(2) 0.0303(17) -0.0007(16) 0.0200(16) 0.0053(19)
C16 0.0339(19) 0.037(2) 0.0249(16) 0.0007(14) 0.0076(14) 0.0076(16)
C17 0.040(2) 0.042(2) 0.042(2) 0.0107(16) 0.0091(16) -0.0003(17)
C18 0.0206(14) 0.0250(16) 0.0084(12) 0.0043(11) 0.0034(10) 0.0156(13)
C19 0.041(2) 0.037(2) 0.0350(18) -0.0039(16) 0.0097(15) 0.0013(17)
C20 0.039(2) 0.046(2) 0.0336(18) 0.0002(16) 0.0131(15) -0.0005(18)

loop_
_atom_type_symbol
_atom_type_description
_atom_type_scat_dispersion_real
_atom_type_scat_dispersion_imag
_atom_type_scat_source
C C 0.0033 0.0016 'International Tables Vol C Tables 4.2.6.8 and 6.1.1.4'
H H 0.0000 0.0000 'International Tables Vol C Tables 4.2.6.8 and 6.1.1.4'
N N 0.0061 0.0033 'International Tables Vol C Tables 4.2.6.8 and 6.1.1.4'
O O 0.0106 0.0060 'International Tables Vol C Tables 4.2.6.8 and 6.1.1.4'

loop_
_geom_angle_atom_site_label_1
_geom_angle_atom_site_label_2
_geom_angle_atom_site_label_3
_geom_angle
_geom_angle_site_symmetry_1
_geom_angle_site_symmetry_3
_geom_angle_publ_flag
C1 O1 C9 118.2(2) . . ?
C14 O3 C15 116.4(3) . . ?
C16 O5 C17 114.3(3) . . ?
C1 N1 C10 129.3(3) . . ?
C1 N1 H1A 115.3 . . ?
C10 N1 H1A 115.3 . . ?
N1 C1 C2 127.2(3) . . ?
N1 C1 O1 111.4(3) . . ?
C2 C1 O1 121.5(3) . . ?
C1 C2 C14 118.9(3) . . ?
C1 C2 C3 120.7(3) . . ?
C14 C2 C3 120.0(3) . . ?
C2 C3 C4 109.0(3) . . ?
C2 C3 C16 112.1(3) . . ?
C4 C3 C16 108.1(3) . . ?
C2 C3 H3A 109.2 . . ?
C4 C3 H3A 109.2 . . ?
C16 C3 H3A 109.2 . . ?
C9 C4 C5 119.8(3) . . ?
C9 C4 C3 120.4(3) . . ?
C5 C4 C3 119.6(3) . . ?
C18 C5 C4 121.8(3) . . ?
C18 C5 C6 122.8(3) . . ?
C4 C5 C6 115.4(3) . . ?
C5 C6 C7 112.8(3) . . ?
C5 C6 H6A 109.0 . . ?
C7 C6 H6A 109.0 . . ?
C5 C6 H6B 109.0 . . ?
C7 C6 H6B 109.0 . . ?
H6A C6 H6B 107.8 . . ?
C20 C7 C6 109.2(3) . . ?
C20 C7 C8 108.9(3) . . ?
C6 C7 C8 108.6(3) . . ?
C20 C7 C19 110.4(3) . . ?
C6 C7 C19 109.4(3) . . ?
C8 C7 C19 110.3(3) . . ?
C9 C8 C7 112.3(3) . . ?
C9 C8 H8A 109.1 . . ?
C7 C8 H8A 109.1 . . ?
C9 C8 H8B 109.1 . . ?
C7 C8 H8B 109.1 . . ?
H8A C8 H8B 107.9 . . ?
C4 C9 O1 122.7(3) . . ?
C4 C9 C8 126.1(3) . . ?
O1 C9 C8 111.1(3) . . ?
N1 C10 C13 105.1(3) . . ?
N1 C10 C11 110.9(3) . . ?
C13 C10 C11 109.3(3) . . ?
N1 C10 C12 110.4(3) . . ?
C13 C10 C12 109.6(3) . . ?
C11 C10 C12 111.4(3) . . ?
C10 C11 H11A 109.5 . . ?
C10 C11 H11B 109.5 . . ?
H11A C11 H11B 109.5 . . ?
C10 C11 H11C 109.5 . . ?
H11A C11 H11C 109.5 . . ?
H11B C11 H11C 109.5 . . ?
C10 C12 H12A 109.5 . . ?
C10 C12 H12B 109.5 . . ?
H12A C12 H12B 109.5 . . ?
C10 C12 H12C 109.5 . . ?
H12A C12 H12C 109.5 . . ?
H12B C12 H12C 109.5 . . ?
C10 C13 H13A 109.5 . . ?
C10 C13 H13B 109.5 . . ?
H13A C13 H13B 109.5 . . ?
C10 C13 H13C 109.5 . . ?
H13A C13 H13C 109.5 . . ?
H13B C13 H13C 109.5 . . ?
O2 C14 O3 122.4(3) . . ?
O2 C14 C2 126.3(3) . . ?
O3 C14 C2 111.3(3) . . ?
O3 C15 H15A 109.5 . . ?
O3 C15 H15B 109.5 . . ?
H15A C15 H15B 109.5 . . ?
O3 C15 H15C 109.5 . . ?
H15A C15 H15C 109.5 . . ?
H15B C15 H15C 109.5 . . ?
O4 C16 O5 123.9(3) . . ?
O4 C16 C3 123.7(3) . . ?
O5 C16 C3 112.4(3) . . ?
O5 C17 H17A 109.5 . . ?
O5 C17 H17B 109.5 . . ?
H17A C17 H17B 109.5 . . ?
O5 C17 H17C 109.5 . . ?
H17A C17 H17C 109.5 . . ?
H17B C17 H17C 109.5 . . ?
C5 C18 H18A 109.5 . . ?
C5 C18 H18B 109.5 . . ?
H18A C18 H18B 109.5 . . ?
C5 C18 H18C 109.5 . . ?
H18A C18 H18C 109.5 . . ?
H18B C18 H18C 109.5 . . ?
C7 C19 H19A 109.5 . . ?
C7 C19 H19B 109.5 . . ?
H19A C19 H19B 109.5 . . ?
C7 C19 H19C 109.5 . . ?
H19A C19 H19C 109.5 . . ?
H19B C19 H19C 109.5 . . ?
C7 C20 H20A 109.5 . . ?
C7 C20 H20B 109.5 . . ?
H20A C20 H20B 109.5 . . ?
C7 C20 H20C 109.5 . . ?
H20A C20 H20C 109.5 . . ?
H20B C20 H20C 109.5 . . ?

loop_
_geom_bond_atom_site_label_1
_geom_bond_atom_site_label_2
_geom_bond_distance
_geom_bond_site_symmetry_2
_geom_bond_publ_flag
O1 C1 1.381(4) . ?
O1 C9 1.381(4) . ?
O2 C14 1.238(4) . ?
O3 C14 1.354(4) . ?
O3 C15 1.457(4) . ?
O4 C16 1.207(4) . ?
O5 C16 1.341(4) . ?
O5 C17 1.456(4) . ?
N1 C1 1.345(4) . ?
N1 C10 1.485(4) . ?
N1 H1A 0.8800 . ?
C1 C2 1.369(5) . ?
C2 C14 1.446(4) . ?
C2 C3 1.511(5) . ?
C3 C4 1.520(4) . ?
C3 C16 1.532(5) . ?
C3 H3A 1.0000 . ?
C4 C9 1.336(5) . ?
C4 C5 1.468(5) . ?
C5 C18 1.205(4) . ?
C5 C6 1.523(5) . ?
C6 C7 1.532(5) . ?
C6 H6A 0.9900 . ?
C6 H6B 0.9900 . ?
C7 C20 1.531(4) . ?
C7 C8 1.535(5) . ?
C7 C19 1.538(5) . ?
C8 C9 1.502(4) . ?
C8 H8A 0.9900 . ?
C8 H8B 0.9900 . ?
C10 C13 1.528(5) . ?
C10 C11 1.528(5) . ?
C10 C12 1.537(5) . ?
C11 H11A 0.9800 . ?
C11 H11B 0.9800 . ?
C11 H11C 0.9800 . ?
C12 H12A 0.9800 . ?
C12 H12B 0.9800 . ?
C12 H12C 0.9800 . ?
C13 H13A 0.9800 . ?
C13 H13B 0.9800 . ?
C13 H13C 0.9800 . ?
C15 H15A 0.9800 . ?
C15 H15B 0.9800 . ?
C15 H15C 0.9800 . ?
C17 H17A 0.9800 . ?
C17 H17B 0.9800 . ?
C17 H17C 0.9800 . ?
C18 H18A 0.9800 . ?
C18 H18B 0.9800 . ?
C18 H18C 0.9800 . ?
C19 H19A 0.9800 . ?
C19 H19B 0.9800 . ?
C19 H19C 0.9800 . ?
C20 H20A 0.9800 . ?
C20 H20B 0.9800 . ?
C20 H20C 0.9800 . ?

loop_
_geom_torsion_atom_site_label_1
_geom_torsion_atom_site_label_2
_geom_torsion_atom_site_label_3
_geom_torsion_atom_site_label_4
_geom_torsion
_geom_torsion_site_symmetry_1
_geom_torsion_site_symmetry_2
_geom_torsion_site_symmetry_3
_geom_torsion_site_symmetry_4
_geom_torsion_publ_flag
C10 N1 C1 C2 176.0(4) . . . . ?
C10 N1 C1 O1 -3.0(5) . . . . ?
C9 O1 C1 N1 162.2(3) . . . . ?
C9 O1 C1 C2 -16.8(5) . . . . ?
N1 C1 C2 C14 5.3(6) . . . . ?
O1 C1 C2 C14 -175.8(3) . . . . ?
N1 C1 C2 C3 177.8(3) . . . . ?
O1 C1 C2 C3 -3.3(5) . . . . ?
C1 C2 C3 C4 23.8(4) . . . . ?
C14 C2 C3 C4 -163.8(3) . . . . ?
C1 C2 C3 C16 -95.9(4) . . . . ?
C14 C2 C3 C16 76.5(4) . . . . ?
C2 C3 C4 C9 -27.4(4) . . . . ?
C16 C3 C4 C9 94.7(4) . . . . ?
C2 C3 C4 C5 157.1(3) . . . . ?
C16 C3 C4 C5 -80.8(4) . . . . ?
C9 C4 C5 C18 -172.0(4) . . . . ?
C3 C4 C5 C18 3.5(5) . . . . ?
C9 C4 C5 C6 8.9(5) . . . . ?
C3 C4 C5 C6 -175.5(3) . . . . ?
C18 C5 C6 C7 140.1(4) . . . . ?
C4 C5 C6 C7 -40.8(4) . . . . ?
C5 C6 C7 C20 176.3(3) . . . . ?
C5 C6 C7 C8 57.6(4) . . . . ?
C5 C6 C7 C19 -62.8(4) . . . . ?
C20 C7 C8 C9 -162.4(3) . . . . ?
C6 C7 C8 C9 -43.6(4) . . . . ?
C19 C7 C8 C9 76.3(3) . . . . ?
C5 C4 C9 O1 -174.0(3) . . . . ?
C3 C4 C9 O1 10.5(5) . . . . ?
C5 C4 C9 C8 4.5(6) . . . . ?
C3 C4 C9 C8 -171.0(3) . . . . ?
C1 O1 C9 C4 13.2(5) . . . . ?
C1 O1 C9 C8 -165.4(3) . . . . ?
C7 C8 C9 C4 14.3(5) . . . . ?
C7 C8 C9 O1 -167.1(3) . . . . ?
C1 N1 C10 C13 -178.4(3) . . . . ?
C1 N1 C10 C11 63.6(5) . . . . ?
C1 N1 C10 C12 -60.3(5) . . . . ?
C15 O3 C14 O2 5.1(5) . . . . ?
C15 O3 C14 C2 -174.7(3) . . . . ?
C1 C2 C14 O2 -11.3(6) . . . . ?
C3 C2 C14 O2 176.1(3) . . . . ?
C1 C2 C14 O3 168.5(3) . . . . ?
C3 C2 C14 O3 -4.1(5) . . . . ?
C17 O5 C16 O4 0.8(5) . . . . ?
C17 O5 C16 C3 -179.5(3) . . . . ?
C2 C3 C16 O4 59.3(4) . . . . ?
C4 C3 C16 O4 -60.9(4) . . . . ?
C2 C3 C16 O5 -120.4(3) . . . . ?
C4 C3 C16 O5 119.4(3) . . . . ?
